data_2012263
loop_
_publ_author_name
'Boer, D. Roeland'
'Kooijman, Huub'
'Groen, Marinus'
'van der Louw, Jaap'
'Kelder, Jan'
'Kroon, Jan'

_publ_section_title
;
 Conformational comparison of five follicular fluid meiosis-activating
 sterol-related active and inactive compounds
;
_journal_issue 10
_journal_name_full 'Acta Crystallographica Section C'
_journal_page_first 1177
_journal_page_last 1181
_journal_paper_doi 10.1107/S0108270101010010
_journal_volume 57
_journal_year 2001
_chemical_formula_iupac '4C30 H42 O2, H2 O'
_chemical_formula_moiety '4C30 H42 O2, H2 O'
_chemical_formula_sum 'C120 H170 O9'
_chemical_formula_weight 1756.56
_chemical_name_systematic
;4,4-dimethyl-23-phenyl-22-oxa-24-nor-5\a-cholane-8,14-dien-3\b-ol--water
 (4/1)
;
_space_group_IT_number 5
_symmetry_cell_setting monoclinic
_symmetry_space_group_name_Hall 'C 2y'
_symmetry_space_group_name_H-M 'C 1 2 1'
_cell_angle_alpha 90
_cell_angle_beta 96.055(13)
_cell_angle_gamma 90
_cell_formula_units_Z 2
_cell_length_a 64.902(4)
_cell_length_b 7.2926(14)
_cell_length_c 11.1447(11)
_cell_measurement_reflns_used 47
_cell_measurement_temperature 293
_cell_measurement_theta_max 12.7
_cell_measurement_theta_min 3.3
_cell_volume 5245.4(12)
_computing_cell_refinement 'DiRaX (Duisenberg, 1992)'
_computing_data_collection 'COLLECT (Nonius, 1998)'
_computing_data_reduction 'EVAL14 (Duisenberg, 1998)'
_computing_molecular_graphics 'PLATON (Spek, 2001)'
_computing_publication_material PLATON
_computing_structure_refinement 'SHELXL97 (Sheldrick, 1997)'
_computing_structure_solution 'SHELXS97 (Sheldrick, 1997)'
_diffrn_ambient_temperature 293
_diffrn_detector_area_resol_mean 18.4
_diffrn_measured_fraction_theta_full .99
_diffrn_measured_fraction_theta_max .99
_diffrn_measurement_device_type 'Enraf-Nonius \k-CCD'
_diffrn_measurement_method '\f and \w scans'
_diffrn_radiation_monochromator graphite
_diffrn_radiation_source 'fine-focus sealed tube'
_diffrn_radiation_type MoK\a
_diffrn_radiation_wavelength .71073
_diffrn_reflns_av_R_equivalents .0478
_diffrn_reflns_av_sigmaI/netI .0413
_diffrn_reflns_limit_h_max 77
_diffrn_reflns_limit_h_min -64
_diffrn_reflns_limit_k_max 7
_diffrn_reflns_limit_k_min -8
_diffrn_reflns_limit_l_max 13
_diffrn_reflns_limit_l_min -13
_diffrn_reflns_number 17152
_diffrn_reflns_reduction_process
;
  ?
;
_diffrn_reflns_theta_full 25.25
_diffrn_reflns_theta_max 25.25
_diffrn_reflns_theta_min 1.26
_exptl_absorpt_coefficient_mu .068
_exptl_absorpt_correction_type none
_exptl_crystal_colour colourless
_exptl_crystal_density_diffrn 1.112
_exptl_crystal_density_method none
_exptl_crystal_description block
_exptl_crystal_F_000 1924
_exptl_crystal_size_max .2
_exptl_crystal_size_mid .2
_exptl_crystal_size_min .15
_refine_diff_density_max .12
_refine_diff_density_min -.12
_refine_ls_extinction_method none
_refine_ls_goodness_of_fit_ref 1.034
_refine_ls_hydrogen_treatment constr
_refine_ls_matrix_type full
_refine_ls_number_parameters 596
_refine_ls_number_reflns 5110
_refine_ls_number_restraints 4
_refine_ls_restrained_S_all 1.034
_refine_ls_R_factor_all .0701
_refine_ls_R_factor_gt .0449
_refine_ls_shift/su_max .001
_refine_ls_shift/su_mean .000
_refine_ls_structure_factor_coef Fsqd
_refine_ls_weighting_details 'w = 1/[\s^2^(F~o~^2^)+(0.0324P)^2^+2.90P] where P = (F~o~^2^+2F~c~^2^)/3'
_refine_ls_weighting_scheme calc
_refine_ls_wR_factor_ref .1062
_reflns_number_gt 3899
_reflns_number_total 5110
_reflns_threshold_expression I>2\s(I)
_cod_data_source_file gg1052.cif
_cod_data_source_block V
_cod_depositor_comments
;
The following automatic conversions were performed:
'_symmetry_cell_setting' value 'Monoclinic' changed to 'monoclinic'
according to '/home/saulius/struct/CIF-dictionaries/cif_core.dic'
dictionary named 'cif_core.dic' version 2.4.1 from 2010-06-29.

Automatic conversion script
Id: cif_fix_enum 1527 2010-12-29 10:47:43Z saulius 

The following automatic conversions were performed:

'_symmetry_cell_setting' value 'Monoclinic' changed to 'monoclinic'
according to /home/saulius/struct/CIF-dictionaries/cif_core.dic
dictionary named 'cif_core.dic' version 2.4.1 from 2010-06-29.

Automatic conversion script
Id: cif_fix_values 1715 2011-07-08 13:25:40Z adriana 
;
_cod_original_sg_symbol_H-M 'C 2'
_cod_database_code 2012263
_cod_database_fobs_code 2012263

loop_
_symmetry_equiv_pos_as_xyz
x,y,z
-x,y,-z
1/2+x,1/2+y,z
1/2-x,1/2+y,-z

loop_
_atom_site_aniso_label
_atom_site_aniso_U_11
_atom_site_aniso_U_22
_atom_site_aniso_U_33
_atom_site_aniso_U_12
_atom_site_aniso_U_13
_atom_site_aniso_U_23
O3 .0563(14) .0739(17) .0671(13) -.0072(13) .0074(11) .0070(14)
O22 .0544(14) .0678(16) .0762(15) .0016(13) .0039(11) .0176(14)
C1 .0571(18) .0421(18) .0525(17) .0019(16) .0083(14) -.0058(15)
C2 .059(2) .051(2) .0535(18) .0047(17) .0090(15) -.0113(16)
C3 .0571(19) .054(2) .0408(15) -.0044(17) .0072(14) .0095(16)
C4 .066(2) .0347(18) .0452(16) -.0044(16) .0067(15) -.0011(14)
C5 .0639(19) .0302(16) .0379(14) .0000(15) .0112(13) .0041(13)
C6 .076(2) .0385(18) .0579(19) .0057(17) .0081(17) -.0065(16)
C7 .072(2) .0356(18) .0597(18) .0086(17) .0169(16) -.0035(16)
C8 .0596(19) .0340(17) .0477(16) .0032(16) .0153(14) .0045(14)
C9 .0554(18) .0300(17) .0539(17) .0014(15) .0128(15) .0039(14)
C10 .0564(18) .0281(15) .0432(15) .0034(15) .0155(14) .0057(14)
C11 .062(2) .0326(18) .081(2) .0058(16) .0036(17) -.0024(17)
C12 .0596(19) .0380(18) .0662(19) .0018(16) .0085(16) -.0028(16)
C13 .0550(18) .0341(17) .0578(18) .0032(15) .0145(15) .0108(15)
C14 .0547(19) .0373(18) .0550(17) .0054(16) .0169(15) .0028(15)
C15 .067(2) .0368(19) .072(2) .0081(17) .0054(18) .0018(17)
C16 .072(2) .045(2) .072(2) .0129(18) .0175(18) .0115(18)
C17 .0576(19) .0404(17) .0595(18) .0031(16) .0129(15) .0149(16)
C18 .069(2) .057(2) .070(2) -.0021(19) .0128(18) .0200(18)
C19 .073(2) .050(2) .0630(19) .0003(18) .0184(17) .0178(17)
C20 .058(2) .050(2) .072(2) .0010(18) .0060(17) .0138(19)
C21 .082(3) .057(3) .118(3) -.002(2) -.012(2) -.003(3)
C23 .062(2) .074(3) .111(3) -.006(2) -.002(2) .011(3)
C24 .058(2) .075(3) .068(2) .009(2) .0060(18) -.002(2)
C25 .064(2) .083(3) .088(3) .013(2) .005(2) .012(2)
C26 .096(3) .087(3) .101(3) .020(3) .014(3) .024(3)
C27 .101(4) .118(5) .087(3) .048(4) .002(3) .017(3)
C28 .073(3) .131(5) .113(4) .018(4) -.019(3) .001(4)
C29 .064(3) .099(4) .102(3) .000(3) -.007(2) .001(3)
C41 .081(3) .049(2) .095(3) -.011(2) -.003(2) .001(2)
C42 .076(2) .068(3) .0433(16) .009(2) .0042(15) -.0078(17)
O3A .0598(14) .0828(18) .0708(14) .0130(14) .0020(11) -.0133(15)
O22A .0555(14) .099(2) .0633(14) -.0014(14) .0035(11) .0062(15)
C1A .066(2) .0398(18) .0630(19) .0036(18) .0019(16) .0115(16)
C2A .073(2) .047(2) .069(2) .0123(19) -.0058(18) .0059(18)
C3A .0566(19) .060(2) .0441(16) .0101(17) .0040(14) -.0111(16)
C4A .061(2) .0509(19) .0444(16) -.0039(17) .0094(14) .0016(16)
C5A .0588(19) .0363(16) .0376(14) .0020(15) .0106(13) -.0015(14)
C6A .073(2) .0383(19) .072(2) -.0033(19) .0000(18) .0102(18)
C7A .071(2) .0403(19) .067(2) .0016(17) -.0005(17) .0150(17)
C8A .0548(18) .0398(17) .0438(15) .0054(15) .0113(14) .0103(15)
C9A .0553(18) .0383(18) .0440(15) .0032(15) .0099(13) .0064(14)
C10A .0598(18) .0389(18) .0366(14) .0060(15) .0106(13) .0070(14)
C11A .067(2) .047(2) .080(2) -.0040(19) .0016(18) .0231(19)
C12A .061(2) .045(2) .081(2) -.0052(17) .0060(18) .0112(18)
C13A .0523(18) .0435(18) .0519(17) .0050(15) .0122(14) .0094(15)
C14A .0584(19) .0384(18) .0425(16) .0062(15) .0129(14) .0059(15)
C15A .062(2) .058(2) .0605(19) -.0016(18) .0070(16) .0159(19)
C16A .061(2) .074(3) .0584(19) .005(2) .0059(16) .0137(19)
C17A .0550(19) .058(2) .0519(17) .0048(17) .0134(15) .0033(17)
C18A .064(2) .084(3) .0545(18) .002(2) .0170(16) .0085(19)
C19A .077(2) .086(3) .0433(17) .002(2) .0173(16) .0016(18)
C20A .058(2) .071(3) .061(2) -.0030(18) .0091(16) .0063(19)
C21A .083(3) .090(4) .102(3) -.024(3) -.007(2) .022(3)
C23A .058(2) .131(4) .099(3) -.016(3) -.003(2) .026(3)
C24A .049(2) .106(4) .074(2) .001(2) .0102(19) .012(3)
C25A .081(3) .114(4) .095(3) -.001(3) .006(3) -.005(3)
C26A .099(4) .214(8) .077(3) .007(5) -.004(3) .000(5)
C27A .089(4) .228(10) .102(4) .029(5) .023(3) .068(6)
C28A .087(3) .142(6) .155(5) -.004(4) .025(4) .069(5)
C29A .068(3) .121(5) .106(3) -.018(3) .006(2) .019(3)
C41A .073(2) .055(2) .068(2) .0022(19) .0015(18) -.0147(19)
C42A .071(2) .087(3) .083(2) -.014(2) .014(2) .018(2)
O40 .101(3) .082(3) .078(2) .0000 .007(2) .0000

loop_
_atom_site_label
_atom_site_fract_x
_atom_site_fract_y
_atom_site_fract_z
_atom_site_U_iso_or_equiv
_atom_site_thermal_displace_type
_atom_site_occupancy
_atom_site_type_symbol
O3 .98963(3) -.0169(4) .30176(19) .0657(9) Uani 1.000 O
O22 .81057(3) -.0018(4) -.1533(2) .0663(9) Uani 1.000 O
C1 .93754(5) -.2162(5) .1854(3) .0504(10) Uani 1.000 C
C2 .96001(5) -.2117(5) .2418(3) .0543(11) Uani 1.000 C
C3 .96793(5) -.0176(5) .2595(3) .0505(10) Uani 1.000 C
C4 .95503(5) .1007(4) .3390(3) .0486(10) Uani 1.000 C
C5 .93197(5) .0876(4) .2840(2) .0436(10) Uani 1.000 C
C6 .91688(5) .2074(5) .3444(3) .0574(11) Uani 1.000 C
C7 .89736(5) .2372(5) .2584(3) .0551(11) Uani 1.000 C
C8 .88948(5) .0665(4) .1923(3) .0464(10) Uani 1.000 C
C9 .90101(5) -.0889(4) .1901(3) .0459(10) Uani 1.000 C
C10 .92260(5) -.1074(4) .2597(2) .0418(9) Uani 1.000 C
C11 .89191(5) -.2586(5) .1244(3) .0588(11) Uani 1.000 C
C12 .87355(5) -.2227(5) .0299(3) .0545(11) Uani 1.000 C
C13 .85742(5) -.0933(5) .0771(3) .0484(10) Uani 1.000 C
C14 .86873(5) .0778(4) .1257(3) .0482(10) Uani 1.000 C
C15 .85702(5) .2271(5) .1014(3) .0587(11) Uani 1.000 C
C16 .83710(6) .1815(5) .0267(3) .0623(12) Uani 1.000 C
C17 .84137(5) -.0100(5) -.0213(3) .0520(10) Uani 1.000 C
C18 .84692(6) -.1846(5) .1810(3) .0649(12) Uani 1.000 C
C19 .91972(6) -.2185(5) .3760(3) .0612(11) Uani 1.000 C
C20 .82174(5) -.1175(5) -.0642(3) .0601(12) Uani 1.000 C
C21 .82544(6) -.3045(6) -.1172(4) .0873(17) Uani 1.000 C
C23 .78923(6) -.0393(6) -.1769(4) .0831(16) Uani 1.000 C
C24 .77837(6) .1120(6) -.2510(3) .0670(14) Uani 1.000 C
C25 .78816(6) .2756(7) -.2735(4) .0785(16) Uani 1.000 C
C26 .77740(7) .4140(7) -.3386(4) .0944(17) Uani 1.000 C
C27 .75675(8) .3898(9) -.3804(4) .103(2) Uani 1.000 C
C28 .74710(8) .2290(10) -.3586(5) .108(2) Uani 1.000 C
C29 .75783(6) .0902(8) -.2943(4) .0895(19) Uani 1.000 C
C41 .96254(6) .3005(5) .3300(4) .0759(16) Uani 1.000 C
C42 .95895(5) .0438(6) .4732(2) .0626(13) Uani 1.000 C
O3A .99344(3) .2002(4) .8724(2) .0715(9) Uani 1.000 O
O22A .81777(3) .1715(4) .3634(2) .0728(9) Uani 1.000 O
C1A .93658(5) .0714(5) .8323(3) .0566(11) Uani 1.000 C
C2A .95877(5) .0824(5) .8928(3) .0639(12) Uani 1.000 C
C3A .97181(5) .2082(5) .8248(3) .0537(11) Uani 1.000 C
C4A .96365(5) .4055(5) .8171(3) .0518(11) Uani 1.000 C
C5A .94044(5) .3956(4) .7615(2) .0438(10) Uani 1.000 C
C6A .92971(5) .5792(5) .7384(3) .0616(11) Uani 1.000 C
C7A .91067(5) .5582(5) .6479(3) .0600(11) Uani 1.000 C
C8A .89818(5) .3876(5) .6629(3) .0457(10) Uani 1.000 C
C9A .90524(5) .2475(4) .7358(2) .0455(10) Uani 1.000 C
C10A .92579(5) .2606(4) .8195(2) .0447(10) Uani 1.000 C
C11A .89183(5) .0796(5) .7488(3) .0651(12) Uani 1.000 C
C12A .87500(5) .0493(5) .6442(3) .0624(12) Uani 1.000 C
C13A .86285(5) .2238(5) .6100(3) .0488(10) Uani 1.000 C
C14A .87842(5) .3740(4) .5868(3) .0459(10) Uani 1.000 C
C15A .87043(5) .4839(5) .4976(3) .0601(11) Uani 1.000 C
C16A .84977(5) .4169(6) .4405(3) .0645(14) Uani 1.000 C
C17A .84898(5) .2192(5) .4881(3) .0544(11) Uani 1.000 C
C18A .85058(5) .2892(6) .7137(3) .0667(13) Uani 1.000 C
C19A .91986(6) .3209(6) .9453(3) .0680(13) Uani 1.000 C
C20A .82695(5) .1433(5) .4848(3) .0631(14) Uani 1.000 C
C21A .82563(7) -.0575(7) .5202(4) .0929(19) Uani 1.000 C
C23A .79586(6) .1640(8) .3466(4) .0968(18) Uani 1.000 C
C24A .78852(6) .2706(7) .2349(4) .0761(16) Uani 1.000 C
C25A .77516(7) .1930(8) .1445(4) .0969(19) Uani 1.000 C
C26A .76875(9) .2920(14) .0406(5) .131(3) Uani 1.000 C
C27A .77567(10) .4654(14) .0276(6) .139(4) Uani 1.000 C
C28A .78870(8) .5448(10) .1186(6) .127(3) Uani 1.000 C
C29A .79511(7) .4458(8) .2200(5) .099(2) Uani 1.000 C
C41A .96695(6) .5022(6) .9403(3) .0658(12) Uani 1.000 C
C42A .97621(6) .5122(6) .7295(3) .0799(14) Uani 1.000 C
O40 1.00000 .7458(5) .50000 .0872(16) Uani 1.000 O
H1A .93300 -.34280 .17830 .0600 Uiso 1.000 H
H1B .93680 -.16520 .10470 .0600 Uiso 1.000 H
H2A .96100 -.27370 .31920 .0650 Uiso 1.000 H
H2B .96860 -.27730 .19010 .0650 Uiso 1.000 H
H3 .96660 .03960 .17940 .0610 Uiso 1.000 H
H5 .93200 .14090 .20330 .0520 Uiso 1.000 H
H6A .91340 .14860 .41760 .0690 Uiso 1.000 H
H6B .92330 .32460 .36620 .0690 Uiso 1.000 H
H7A .88660 .28450 .30380 .0660 Uiso 1.000 H
H7B .90020 .32960 .19960 .0660 Uiso 1.000 H
H11A .88750 -.34350 .18370 .0710 Uiso 1.000 H
H11B .90280 -.31810 .08510 .0710 Uiso 1.000 H
H12A .86690 -.33840 .00630 .0650 Uiso 1.000 H
H12B .87860 -.16880 -.04120 .0650 Uiso 1.000 H
H15 .86080 .34460 .12760 .0710 Uiso 1.000 H
H16A .83420 .26840 -.03880 .0750 Uiso 1.000 H
H16B .82560 .17970 .07550 .0750 Uiso 1.000 H
H17 .84870 .00860 -.09270 .0620 Uiso 1.000 H
H18A .83660 -.10350 .20670 .0970 Uiso 1.000 H
H18B .85720 -.20920 .24750 .0970 Uiso 1.000 H
H18C .84050 -.29750 .15280 .0970 Uiso 1.000 H
H19A .91170 -.32660 .35490 .0920 Uiso 1.000 H
H19B .91260 -.14420 .42970 .0920 Uiso 1.000 H
H19C .93300 -.25310 .41510 .0920 Uiso 1.000 H
H20 .81350 -.13260 .00380 .0720 Uiso 1.000 H
H21A .83430 -.29210 -.18070 .1310 Uiso 1.000 H
H21B .81240 -.35690 -.14920 .1310 Uiso 1.000 H
H21C .83200 -.38310 -.05530 .1310 Uiso 1.000 H
H23A .78320 -.05110 -.10120 .1000 Uiso 1.000 H
H23B .78730 -.15460 -.22000 .1000 Uiso 1.000 H
H25 .80200 .29270 -.24470 .0940 Uiso 1.000 H
H26 .78410 .52300 -.35400 .1130 Uiso 1.000 H
H27 .74950 .48290 -.42320 .1230 Uiso 1.000 H
H28 .73320 .21230 -.38710 .1290 Uiso 1.000 H
H29 .75110 -.01900 -.28010 .1080 Uiso 1.000 H
H31O .99340 -.13250 .33900 .0990 Uiso .500 H
H32O .99750 .00260 .23470 .0990 Uiso .500 H
H41A .95910 .34450 .24920 .1140 Uiso 1.000 H
H41B .97730 .30540 .35020 .1140 Uiso 1.000 H
H41C .95590 .37600 .38510 .1140 Uiso 1.000 H
H42A .94880 .10030 .51780 .0940 Uiso 1.000 H
H42B .97250 .08310 .50550 .0940 Uiso 1.000 H
H42C .95800 -.08710 .47960 .0940 Uiso 1.000 H
H1C .92860 -.00870 .87940 .0680 Uiso 1.000 H
H1D .93670 .01740 .75290 .0680 Uiso 1.000 H
H2C .95860 .12680 .97470 .0770 Uiso 1.000 H
H2D .96480 -.03930 .89650 .0770 Uiso 1.000 H
H3B .97100 .16180 .74190 .0640 Uiso 1.000 H
H3C .99480 .23920 .95510 .1070 Uiso .500 H
H3D .99840 .07660 .86770 .1070 Uiso .500 H
H5A .94120 .34550 .68050 .0530 Uiso 1.000 H
H11C .88530 .09090 .82280 .0780 Uiso 1.000 H
H11D .90070 -.02790 .75650 .0780 Uiso 1.000 H
H12C .88140 .00540 .57460 .0750 Uiso 1.000 H
H12D .86550 -.04460 .66650 .0750 Uiso 1.000 H
H15A .87690 .58960 .47370 .0720 Uiso 1.000 H
H16C .84910 .41910 .35320 .0770 Uiso 1.000 H
H16D .83850 .49020 .46580 .0770 Uiso 1.000 H
H17A .85620 .14260 .43360 .0650 Uiso 1.000 H
H18D .84320 .39970 .68990 .1000 Uiso 1.000 H
H18E .86000 .31270 .78430 .1000 Uiso 1.000 H
H18F .84090 .19600 .73130 .1000 Uiso 1.000 H
H19D .91000 .23600 .97200 .1020 Uiso 1.000 H
H19E .91390 .44140 .93930 .1020 Uiso 1.000 H
H19F .93210 .32270 1.00210 .1020 Uiso 1.000 H
H20A .81930 .21660 .53920 .0760 Uiso 1.000 H
H21D .83430 -.12940 .47370 .1390 Uiso 1.000 H
H21E .81150 -.09870 .50480 .1390 Uiso 1.000 H
H21F .83020 -.07120 .60450 .1390 Uiso 1.000 H
H23C .79020 .21640 .41600 .1160 Uiso 1.000 H
H23D .79130 .03760 .33790 .1160 Uiso 1.000 H
H25A .77040 .07380 .15310 .1160 Uiso 1.000 H
H26A .75970 .23920 -.01990 .1570 Uiso 1.000 H
H27A .77160 .53070 -.04270 .1660 Uiso 1.000 H
H28A .79310 .66520 .11110 .1520 Uiso 1.000 H
H29A .80420 .49930 .28020 .1180 Uiso 1.000 H
H41D .98140 .52670 .96020 .0990 Uiso 1.000 H
H41E .96210 .42460 1.00090 .0990 Uiso 1.000 H
H41F .95940 .61550 .93650 .0990 Uiso 1.000 H
H42D .97350 .46200 .64980 .1200 Uiso 1.000 H
H42E .99070 .50180 .75580 .1200 Uiso 1.000 H
H42F .97220 .63900 .72850 .1200 Uiso 1.000 H
H61A .92570 .62750 .81350 .0740 Uiso 1.000 H
H62A .93920 .66560 .70760 .0740 Uiso 1.000 H
H71A .90180 .66390 .65440 .0720 Uiso 1.000 H
H72A .91500 .55850 .56730 .0720 Uiso 1.000 H
H40A 1.00000 .6238(5) .50000 .1310 Uiso 1.000 H
H40B .9991(15) .7663(6) .5780(15) .1310 Uiso .500 H

loop_
_atom_type_symbol
_atom_type_description
_atom_type_scat_dispersion_real
_atom_type_scat_dispersion_imag
_atom_type_scat_source
O O .0106 .0060 'International Tables Vol C Tables 4.2.6.8 and 6.1.1.4'
H H .0000 .0000 'International Tables Vol C Tables 4.2.6.8 and 6.1.1.4'
C C .0033 .0016 'International Tables Vol C Tables 4.2.6.8 and 6.1.1.4'

loop_
_geom_angle_atom_site_label_1
_geom_angle_atom_site_label_2
_geom_angle_atom_site_label_3
_geom_angle_site_symmetry_3
_geom_angle
_geom_angle_publ_flag
C20 O22 C23 . 115.4(3) no
C3 O3 H31O . 109.56 no
C3 O3 H32O . 109.22 no
H31O O3 H32O . 109.55 no
C20A O22A C23A . 115.5(3) no
C3A O3A H3D . 109.59 no
H3C O3A H3D . 109.46 no
C3A O3A H3C . 109.10 no
H40A O40 H40B 2_756 99.7(4) no
H40B O40 H40B 2_756 160.7(7) no
H40A O40 H40B . 99.7(4) no
C2 C1 C10 . 113.1(3) no
C1 C2 C3 . 111.8(3) no
C2 C3 C4 . 113.6(3) no
O3 C3 C4 . 112.4(3) no
O3 C3 C2 . 110.7(3) no
C3 C4 C41 . 107.2(3) no
C5 C4 C42 . 114.6(3) no
C5 C4 C41 . 109.2(3) no
C41 C4 C42 . 107.2(3) no
C3 C4 C5 . 107.2(2) no
C3 C4 C42 . 111.2(3) no
C4 C5 C6 . 115.3(2) no
C4 C5 C10 . 117.7(2) no
C6 C5 C10 . 110.1(3) no
C5 C6 C7 . 109.6(3) no
C6 C7 C8 . 114.0(3) no
C7 C8 C14 . 116.5(3) no
C9 C8 C14 . 121.0(3) no
C7 C8 C9 . 122.5(3) no
C8 C9 C10 . 122.6(3) no
C8 C9 C11 . 119.9(3) no
C10 C9 C11 . 117.3(3) no
C9 C10 C19 . 106.5(3) no
C1 C10 C5 . 107.7(3) no
C5 C10 C9 . 109.0(2) no
C5 C10 C19 . 114.1(2) no
C1 C10 C19 . 108.3(3) no
C1 C10 C9 . 111.3(2) no
C9 C11 C12 . 115.2(3) no
C11 C12 C13 . 112.2(3) no
C12 C13 C17 . 115.3(3) no
C14 C13 C18 . 108.7(3) no
C17 C13 C18 . 112.3(3) no
C12 C13 C18 . 111.0(3) no
C12 C13 C14 . 107.7(3) no
C14 C13 C17 . 101.1(3) no
C8 C14 C15 . 128.2(3) no
C8 C14 C13 . 121.1(3) no
C13 C14 C15 . 110.7(3) no
C14 C15 C16 . 111.7(3) no
C15 C16 C17 . 102.7(3) no
C13 C17 C20 . 119.6(3) no
C13 C17 C16 . 104.0(3) no
C16 C17 C20 . 113.7(3) no
C17 C20 C21 . 115.0(3) no
O22 C20 C21 . 110.3(3) no
O22 C20 C17 . 104.9(3) no
O22 C23 C24 . 110.7(3) no
C25 C24 C29 . 118.7(4) no
C23 C24 C29 . 119.1(4) no
C23 C24 C25 . 122.1(4) no
C24 C25 C26 . 120.3(4) no
C25 C26 C27 . 120.0(5) no
C26 C27 C28 . 119.8(5) no
C27 C28 C29 . 120.4(5) no
C24 C29 C28 . 120.8(5) no
C2 C1 H1B . 108.99 no
H1A C1 H1B . 107.73 no
C10 C1 H1A . 109.12 no
C10 C1 H1B . 108.97 no
C2 C1 H1A . 108.84 no
C3 C2 H2B . 109.31 no
C1 C2 H2A . 109.09 no
C3 C2 H2A . 109.31 no
C1 C2 H2B . 109.21 no
H2A C2 H2B . 108.08 no
O3 C3 H3 . 106.61 no
C2 C3 H3 . 106.46 no
C4 C3 H3 . 106.47 no
C10 C5 H5 . 103.94 no
C4 C5 H5 . 103.99 no
C6 C5 H5 . 104.00 no
C7 C6 H6B . 109.81 no
C5 C6 H6B . 109.70 no
C7 C6 H6A . 109.94 no
H6A C6 H6B . 108.12 no
C5 C6 H6A . 109.66 no
C8 C7 H7A . 108.86 no
C6 C7 H7B . 108.63 no
H7A C7 H7B . 107.71 no
C6 C7 H7A . 108.68 no
C8 C7 H7B . 108.78 no
H11A C11 H11B . 107.62 no
C12 C11 H11A . 108.31 no
C9 C11 H11A . 108.53 no
C9 C11 H11B . 108.39 no
C12 C11 H11B . 108.50 no
C13 C12 H12B . 109.27 no
C13 C12 H12A . 109.00 no
C11 C12 H12A . 109.26 no
C11 C12 H12B . 109.02 no
H12A C12 H12B . 108.00 no
C14 C15 H15 . 124.09 no
C16 C15 H15 . 124.21 no
C17 C16 H16A . 111.15 no
C15 C16 H16B . 111.19 no
H16A C16 H16B . 109.36 no
C17 C16 H16B . 111.24 no
C15 C16 H16A . 111.13 no
C20 C17 H17 . 106.10 no
C13 C17 H17 . 106.31 no
C16 C17 H17 . 106.20 no
H18A C18 H18B . 109.56 no
C13 C18 H18B . 109.36 no
H18B C18 H18C . 109.54 no
C13 C18 H18C . 109.43 no
H18A C18 H18C . 109.49 no
C13 C18 H18A . 109.46 no
H19A C19 H19B . 109.36 no
C10 C19 H19A . 109.46 no
C10 C19 H19C . 109.55 no
H19A C19 H19C . 109.50 no
C10 C19 H19B . 109.45 no
H19B C19 H19C . 109.51 no
C17 C20 H20 . 108.72 no
C21 C20 H20 . 108.82 no
O22 C20 H20 . 108.88 no
H21A C21 H21C . 109.28 no
C20 C21 H21B . 109.42 no
H21A C21 H21B . 109.59 no
C20 C21 H21A . 109.50 no
C20 C21 H21C . 109.47 no
H21B C21 H21C . 109.57 no
H23A C23 H23B . 108.11 no
O22 C23 H23B . 109.50 no
C24 C23 H23A . 109.45 no
O22 C23 H23A . 109.48 no
C24 C23 H23B . 109.55 no
C24 C25 H25 . 119.82 no
C26 C25 H25 . 119.83 no
C27 C26 H26 . 120.13 no
C25 C26 H26 . 119.90 no
C28 C27 H27 . 120.20 no
C26 C27 H27 . 120.01 no
C29 C28 H28 . 119.77 no
C27 C28 H28 . 119.86 no
C24 C29 H29 . 119.58 no
C28 C29 H29 . 119.63 no
H41A C41 H41C . 109.43 no
C4 C41 H41B . 109.49 no
C4 C41 H41C . 109.50 no
C4 C41 H41A . 109.44 no
H41A C41 H41B . 109.55 no
H41B C41 H41C . 109.41 no
C4 C42 H42C . 109.47 no
H42B C42 H42C . 109.46 no
H42A C42 H42B . 109.28 no
C4 C42 H42A . 109.50 no
C4 C42 H42B . 109.50 no
H42A C42 H42C . 109.62 no
C2A C1A C10A . 113.0(3) no
C1A C2A C3A . 111.3(3) no
O3A C3A C2A . 111.4(3) no
C2A C3A C4A . 113.0(3) no
O3A C3A C4A . 112.0(3) no
C5A C4A C42A . 108.8(3) no
C5A C4A C41A . 114.3(3) no
C3A C4A C5A . 106.9(3) no
C3A C4A C42A . 107.8(3) no
C41A C4A C42A . 107.4(3) no
C3A C4A C41A . 111.4(3) no
C4A C5A C6A . 115.5(3) no
C6A C5A C10A . 109.8(3) no
C4A C5A C10A . 117.9(2) no
C5A C6A C7A . 110.5(3) no
C6A C7A C8A . 114.8(3) no
C7A C8A C14A . 116.2(3) no
C7A C8A C9A . 122.6(3) no
C9A C8A C14A . 121.1(3) no
C8A C9A C10A . 122.0(3) no
C8A C9A C11A . 120.3(3) no
C10A C9A C11A . 117.3(2) no
C1A C10A C19A . 108.8(2) no
C1A C10A C9A . 110.7(2) no
C5A C10A C19A . 114.6(3) no
C5A C10A C9A . 108.3(2) no
C1A C10A C5A . 108.2(3) no
C9A C10A C19A . 106.3(3) no
C9A C11A C12A . 114.5(3) no
C11A C12A C13A . 112.3(3) no
C12A C13A C18A . 111.4(3) no
C14A C13A C17A . 101.6(3) no
C12A C13A C17A . 116.0(3) no
C12A C13A C14A . 107.8(3) no
C14A C13A C18A . 107.9(3) no
C17A C13A C18A . 111.4(3) no
C8A C14A C13A . 120.3(3) no
C8A C14A C15A . 129.6(3) no
C13A C14A C15A . 110.1(3) no
C14A C15A C16A . 112.2(3) no
C15A C16A C17A . 102.7(3) no
C13A C17A C20A . 119.0(3) no
C16A C17A C20A . 113.3(3) no
C13A C17A C16A . 104.2(3) no
C17A C20A C21A . 114.8(3) no
O22A C20A C17A . 105.4(3) no
O22A C20A C21A . 110.7(3) no
O22A C23A C24A . 108.4(3) no
C23A C24A C25A . 120.9(5) no
C23A C24A C29A . 120.7(4) no
C25A C24A C29A . 118.5(5) no
C24A C25A C26A . 120.3(6) no
C25A C26A C27A . 120.0(6) no
C26A C27A C28A . 119.9(7) no
C27A C28A C29A . 119.7(7) no
C24A C29A C28A . 121.5(5) no
C10A C1A H1D . 108.98 no
H1C C1A H1D . 107.78 no
C10A C1A H1C . 108.93 no
C2A C1A H1C . 108.97 no
C2A C1A H1D . 109.06 no
C1A C2A H2C . 109.24 no
C1A C2A H2D . 109.18 no
C3A C2A H2C . 109.46 no
C3A C2A H2D . 109.48 no
H2C C2A H2D . 108.08 no
C4A C3A H3B . 106.71 no
O3A C3A H3B . 106.55 no
C2A C3A H3B . 106.68 no
C4A C5A H5A . 103.97 no
C6A C5A H5A . 103.85 no
C10A C5A H5A . 103.84 no
C7A C6A H62A . 109.48 no
H61A C6A H62A . 107.96 no
C5A C6A H61A . 109.53 no
C5A C6A H62A . 109.64 no
C7A C6A H61A . 109.67 no
C6A C7A H71A . 108.56 no
C6A C7A H72A . 108.68 no
C8A C7A H71A . 108.56 no
C8A C7A H72A . 108.50 no
H71A C7A H72A . 107.46 no
C9A C11A H11D . 108.61 no
H11C C11A H11D . 107.56 no
C12A C11A H11C . 108.66 no
C12A C11A H11D . 108.68 no
C9A C11A H11C . 108.61 no
C13A C12A H12D . 109.09 no
H12C C12A H12D . 107.96 no
C13A C12A H12C . 109.20 no
C11A C12A H12C . 108.99 no
C11A C12A H12D . 109.21 no
C16A C15A H15A . 123.88 no
C14A C15A H15A . 123.91 no
C15A C16A H16C . 111.28 no
C15A C16A H16D . 111.31 no
C17A C16A H16C . 111.21 no
C17A C16A H16D . 111.22 no
H16C C16A H16D . 109.07 no
C16A C17A H17A . 106.55 no
C13A C17A H17A . 106.52 no
C20A C17A H17A . 106.59 no
C13A C18A H18D . 109.48 no
C13A C18A H18E . 109.52 no
H18E C18A H18F . 109.46 no
H18D C18A H18F . 109.42 no
C13A C18A H18F . 109.52 no
H18D C18A H18E . 109.43 no
C10A C19A H19D . 109.47 no
C10A C19A H19E . 109.40 no
C10A C19A H19F . 109.34 no
H19D C19A H19E . 109.59 no
H19D C19A H19F . 109.63 no
H19E C19A H19F . 109.40 no
C17A C20A H20A . 108.69 no
O22A C20A H20A . 108.52 no
C21A C20A H20A . 108.54 no
C20A C21A H21D . 109.48 no
C20A C21A H21E . 109.43 no
H21E C21A H21F . 109.39 no
H21D C21A H21F . 109.46 no
C20A C21A H21F . 109.50 no
H21D C21A H21E . 109.56 no
O22A C23A H23D . 109.98 no
H23C C23A H23D . 108.49 no
C24A C23A H23C . 110.10 no
C24A C23A H23D . 110.02 no
O22A C23A H23C . 109.83 no
C24A C25A H25A . 119.85 no
C26A C25A H25A . 119.82 no
C27A C26A H26A . 120.01 no
C25A C26A H26A . 119.97 no
C26A C27A H27A . 119.97 no
C28A C27A H27A . 120.14 no
C27A C28A H28A . 120.08 no
C29A C28A H28A . 120.20 no
C28A C29A H29A . 119.23 no
C24A C29A H29A . 119.22 no
C4A C41A H41E . 109.44 no
H41D C41A H41F . 109.44 no
C4A C41A H41F . 109.46 no
H41D C41A H41E . 109.46 no
C4A C41A H41D . 109.45 no
H41E C41A H41F . 109.58 no
C4A C42A H42F . 109.37 no
H42D C42A H42F . 109.49 no
H42E C42A H42F . 109.62 no
H42D C42A H42E . 109.34 no
C4A C42A H42D . 109.58 no
C4A C42A H42E . 109.44 no

loop_
_geom_bond_atom_site_label_1
_geom_bond_atom_site_label_2
_geom_bond_site_symmetry_1
_geom_bond_site_symmetry_2
_geom_bond_distance
_geom_bond_publ_flag
O3 C3 . . 1.437(4) no
O22 C20 . . 1.439(4) no
O22 C23 . . 1.409(4) no
O3 H32O . . .9593 no
O3 H31O . . .9599 no
O3A C3A . . 1.449(4) no
O22A C20A . . 1.434(4) no
O22A C23A . . 1.416(4) no
O3A H3D . . .9604 no
O3A H3C . . .9597 no
O40 H40B . . .89(2) no
O40 H40A . . .890(5) no
C1 C2 . . 1.526(5) no
C1 C10 . . 1.557(4) no
C2 C3 . . 1.512(5) no
C3 C4 . . 1.545(5) no
C4 C42 . . 1.547(4) no
C4 C41 . . 1.543(5) no
C4 C5 . . 1.559(4) no
C5 C6 . . 1.521(5) no
C5 C10 . . 1.559(4) no
C6 C7 . . 1.521(5) no
C7 C8 . . 1.508(5) no
C8 C14 . . 1.470(5) no
C8 C9 . . 1.360(4) no
C9 C11 . . 1.525(5) no
C9 C10 . . 1.534(4) no
C10 C19 . . 1.556(4) no
C11 C12 . . 1.527(5) no
C12 C13 . . 1.543(5) no
C13 C18 . . 1.554(5) no
C13 C17 . . 1.554(5) no
C13 C14 . . 1.518(5) no
C14 C15 . . 1.339(5) no
C15 C16 . . 1.499(5) no
C16 C17 . . 1.531(5) no
C17 C20 . . 1.529(5) no
C20 C21 . . 1.515(6) no
C23 C24 . . 1.508(6) no
C24 C25 . . 1.387(6) no
C24 C29 . . 1.378(6) no
C25 C26 . . 1.388(7) no
C26 C27 . . 1.383(7) no
C27 C28 . . 1.363(9) no
C28 C29 . . 1.385(8) no
C1 H1A . . .9698 no
C1 H1B . . .9697 no
C2 H2A . . .9700 no
C2 H2B . . .9692 no
C3 H3 . . .9809 no
C5 H5 . . .9800 no
C6 H6B . . .9705 no
C6 H6A . . .9692 no
C7 H7B . . .9711 no
C7 H7A . . .9681 no
C11 H11A . . .9705 no
C11 H11B . . .9721 no
C12 H12A . . .9713 no
C12 H12B . . .9719 no
C15 H15 . . .9298 no
C16 H16A . . .9700 no
C16 H16B . . .9689 no
C17 H17 . . .9787 no
C18 H18B . . .9604 no
C18 H18A . . .9596 no
C18 H18C . . .9605 no
C19 H19C . . .9577 no
C19 H19A . . .9601 no
C19 H19B . . .9611 no
C20 H20 . . .9788 no
C21 H21B . . .9622 no
C21 H21C . . .9611 no
C21 H21A . . .9620 no
C23 H23A . . .9706 no
C23 H23B . . .9699 no
C25 H25 . . .9298 no
C26 H26 . . .9307 no
C27 H27 . . .9287 no
C28 H28 . . .9323 no
C29 H29 . . .9298 no
C41 H41C . . .9601 no
C41 H41A . . .9598 no
C41 H41B . . .9613 no
C42 H42B . . .9583 no
C42 H42A . . .9591 no
C42 H42C . . .9597 no
C1A C10A . . 1.547(5) no
C1A C2A . . 1.527(5) no
C2A C3A . . 1.506(5) no
C3A C4A . . 1.532(5) no
C4A C41A . . 1.538(5) no
C4A C5A . . 1.569(4) no
C4A C42A . . 1.546(5) no
C5A C10A . . 1.556(4) no
C5A C6A . . 1.519(5) no
C6A C7A . . 1.518(5) no
C7A C8A . . 1.504(5) no
C8A C9A . . 1.355(4) no
C8A C14A . . 1.464(5) no
C9A C11A . . 1.518(5) no
C9A C10A . . 1.548(4) no
C10A C19A . . 1.556(4) no
C11A C12A . . 1.527(5) no
C12A C13A . . 1.524(5) no
C13A C18A . . 1.546(5) no
C13A C17A . . 1.549(5) no
C13A C14A . . 1.531(5) no
C14A C15A . . 1.338(5) no
C15A C16A . . 1.504(5) no
C16A C17A . . 1.539(6) no
C17A C20A . . 1.530(5) no
C20A C21A . . 1.521(6) no
C23A C24A . . 1.502(7) no
C24A C29A . . 1.363(8) no
C24A C25A . . 1.379(6) no
C25A C26A . . 1.391(9) no
C26A C27A . . 1.355(14) no
C27A C28A . . 1.378(10) no
C28A C29A . . 1.368(9) no
C1A H1C . . .9707 no
C1A H1D . . .9693 no
C2A H2C . . .9696 no
C2A H2D . . .9691 no
C3A H3B . . .9801 no
C5A H5A . . .9799 no
C6A H61A . . .9686 no
C6A H62A . . .9689 no
C7A H72A . . .9691 no
C7A H71A . . .9693 no
C11A H11D . . .9710 no
C11A H11C . . .9697 no
C12A H12C . . .9719 no
C12A H12D . . .9712 no
C15A H15A . . .9301 no
C16A H16C . . .9694 no
C16A H16D . . .9715 no
C17A H17A . . .9801 no
C18A H18D . . .9604 no
C18A H18F . . .9598 no
C18A H18E . . .9596 no
C19A H19E . . .9596 no
C19A H19D . . .9600 no
C19A H19F . . .9622 no
C20A H20A . . .9815 no
C21A H21D . . .9600 no
C21A H21F . . .9601 no
C21A H21E . . .9631 no
C23A H23D . . .9699 no
C23A H23C . . .9691 no
C25A H25A . . .9309 no
C26A H26A . . .9297 no
C27A H27A . . .9310 no
C28A H28A . . .9298 no
C29A H29A . . .9311 no
C41A H41E . . .9593 no
C41A H41F . . .9593 no
C41A H41D . . .9575 no
C42A H42F . . .9604 no
C42A H42D . . .9597 no
C42A H42E . . .9581 no

loop_
_geom_contact_atom_site_label_1
_geom_contact_atom_site_label_2
_geom_contact_distance
_geom_contact_site_symmetry_2
_geom_contact_publ_flag
O3 O40 2.831(3) 1_545 no
O3 O40 2.831(3) 2_746 no
O3 C3A 3.419(4) 2_756 no
O3 O3A 2.816(3) 2_756 no
O3A O3A 2.882(3) 2_757 no
O3A O3 2.816(3) 2_756 no
O40 O3 2.831(3) 1_565 no
O40 O3 2.831(3) 2_766 no
O3 H42B 2.7306 . no
O3 H40B 2.15(3) 2_746 no
O3 H3D 2.2237 2_756 no
O3 H41B 2.5588 . no
O3A H41D 2.7201 . no
O3A H32O 1.9988 2_756 no
O3A H3C 2.0124 2_757 no
O3A H42E 2.5513 . no
O22 H25 2.4166 . no
O22 H16A 2.7295 . no
O22 H18F 2.8537 1_554 no
O22A H29A 2.6791 . no
O22A H16D 2.8619 . no
O22A H16C 2.7307 . no
O40 H31O 2.0071 2_766 no
O40 H31O 2.0071 1_565 no
C3A O3 3.419(4) 2_756 no
C7A C19 3.543(5) 1_565 no
C9 C18 3.570(5) . no
C9A C18A 3.543(5) . no
C12 C21 3.422(5) . no
C12A C21A 3.442(6) . no
C18 C9 3.570(5) . no
C18 C21 3.574(6) . no
C18A C21A 3.596(6) . no
C18A C9A 3.543(5) . no
C19 C7A 3.543(5) 1_545 no
C19 C42 3.276(5) . no
C19A C41A 3.336(6) . no
C21 C18 3.574(6) . no
C21 C12 3.422(5) . no
C21A C18A 3.596(6) . no
C21A C12A 3.442(6) . no
C41A C19A 3.336(6) . no
C42 C19 3.276(5) . no
C1 H11B 2.5206 . no
C1A H11D 2.4992 . no
C2 H19C 2.7584 . no
C2 H42C 2.8177 . no
C2A H41E 2.7696 . no
C2A H19F 2.8277 . no
C3 H40B 3.09(6) 2_746 no
C3 H3D 2.8125 2_756 no
C3A H32O 2.6332 2_756 no
C6 H42A 2.7914 . no
C6 H19B 2.7588 . no
C6 H41C 2.8087 . no
C6A H41F 2.7857 . no
C6A H19E 2.7496 . no
C6A H42F 2.8056 . no
C7 H15 2.7639 . no
C7A H15A 2.7798 . no
C8 H18B 3.0136 . no
C8 H5 2.8024 . no
C8A H18E 2.9961 . no
C8A H5A 2.7952 . no
C9A H18E 3.0780 . no
C11 H1B 3.0225 . no
C11 H18B 2.7819 . no
C11 H19A 2.7926 . no
C11 H1A 2.7408 . no
C11A H19D 2.8741 . no
C11A H1D 2.9428 . no
C11A H1C 2.7378 . no
C11A H18E 2.7361 . no
C12 H21C 3.0003 . no
C12A H21F 3.0250 . no
C13 H21C 2.9752 . no
C13A H21F 3.0158 . no
C15 H7B 2.9939 . no
C15 H7A 2.8347 . no
C15 H18A 3.0454 . no
C15A H72A 2.9653 . no
C15A H71A 2.8586 . no
C15A H7A 2.8912 . no
C15A H18D 2.9820 . no
C16 H18A 2.8911 . no
C16A H18D 2.8589 . no
C18 H20 2.8009 . no
C18 H21C 3.0709 . no
C18 H11A 2.8746 . no
C18A H11C 2.8407 . no
C18A H20A 2.7113 . no
C18A H16A 3.0627 1_556 no
C18A H17 2.9855 1_556 no
C19 H6A 2.7550 . no
C19 H11A 2.9751 . no
C19 H2A 2.8458 . no
C19 H72A 2.7243 1_545 no
C19 H42C 2.7962 . no
C19A H41E 2.8483 . no
C19A H2C 2.8738 . no
C19A H11C 3.0104 . no
C19A H61A 2.7236 . no
C20 H18C 2.9040 . no
C20 H18A 3.0727 . no
C20A H18F 2.8266 . no
C20A H18D 3.0536 . no
C21 H23B 2.8349 . no
C21 H18C 3.0646 . no
C21 H12A 2.9008 . no
C21A H18F 3.0729 . no
C21A H12D 2.9109 . no
C21A H23D 2.9357 . no
C23 H21B 2.7610 . no
C23A H21E 2.7261 . no
C24A H29 3.0812 4_655 no
C25 H20A 3.0850 1_554 no
C27A H26A 3.0368 4_655 no
C28 H27 3.0490 4_644 no
C41 H6B 2.6261 . no
C41A H61A 3.0334 . no
C41A H2C 2.8247 . no
C41A H3C 2.6287 . no
C41A H19F 2.7627 . no
C42 H31O 3.0975 . no
C42 H2A 2.8935 . no
C42 H6A 3.0531 . no
C42 H19C 2.7774 . no
C42A H62A 2.6376 . no
C42A H40B 3.00(5) . no
H1A H19A 2.5244 . no
H1A C11 2.7408 . no
H1A H11B 2.1269 . no
H1B H3 2.5149 . no
H1B H5 2.5219 . no
H1B C11 3.0225 . no
H1B H11B 2.4614 . no
H1C C11A 2.7378 . no
H1C H19D 2.4433 . no
H1C H11D 2.1567 . no
H1D H5A 2.5517 . no
H1D H11D 2.3642 . no
H1D H3B 2.4773 . no
H1D C11A 2.9428 . no
H2A C19 2.8458 . no
H2A C42 2.8935 . no
H2A H19C 2.2084 . no
H2A H31O 2.3309 . no
H2A H42C 2.2713 . no
H2B H31O 2.4282 . no
H2C H19F 2.2810 . no
H2C H41E 2.1998 . no
H2C H3C 2.5195 . no
H2C H3 2.3724 1_556 no
H2C C19A 2.8738 . no
H2C C41A 2.8247 . no
H2D H41F 2.5869 1_545 no
H2D H3D 2.3918 . no
H3 H5 2.4053 . no
H3 H2C 2.3724 1_554 no
H3 H41A 2.4220 . no
H3 H3D 2.4000 2_756 no
H3 H1B 2.5149 . no
H3B H42D 2.4306 . no
H3B H1D 2.4773 . no
H3B H5A 2.3926 . no
H3B H32O 2.3416 2_756 no
H3C C41A 2.6287 . no
H3C O3A 2.0124 2_757 no
H3C H41D 2.2728 . no
H3C H2C 2.5195 . no
H3D O3 2.2237 2_756 no
H3D H2D 2.3918 . no
H3D H3 2.4000 2_756 no
H3D C3 2.8125 2_756 no
H5 H3 2.4053 . no
H5 H1B 2.5219 . no
H5 C8 2.8024 . no
H5 H41A 2.3173 . no
H5 H7B 2.4773 . no
H5A C8A 2.7952 . no
H5A H72A 2.5384 . no
H5A H42D 2.3205 . no
H5A H1D 2.5517 . no
H5A H3B 2.3926 . no
H6A H19B 2.1405 . no
H6A C19 2.7550 . no
H6A C42 3.0531 . no
H6A H42A 2.4715 . no
H6B C41 2.6261 . no
H6B H41C 2.1372 . no
H7A C15 2.8347 . no
H7A H15 2.4816 . no
H7A C15A 2.8912 . no
H7B H5 2.4773 . no
H7B H11A 2.5225 1_565 no
H7B C15 2.9939 . no
H11A C18 2.8746 . no
H11A C19 2.9751 . no
H11A H18B 2.3721 . no
H11A H7B 2.5225 1_545 no
H11A H19A 2.3431 . no
H11B C1 2.5206 . no
H11B H1A 2.1269 . no
H11B H19E 2.5460 1_544 no
H11B H1B 2.4614 . no
H11C H19D 2.4274 . no
H11C C18A 2.8407 . no
H11C H18E 2.3126 . no
H11C C19A 3.0104 . no
H11C H12B 2.4924 1_556 no
H11D H71A 2.5236 1_545 no
H11D H1D 2.3642 . no
H11D C1A 2.4992 . no
H11D H1C 2.1567 . no
H12A H18C 2.5061 . no
H12A C21 2.9008 . no
H12A H21C 2.3195 . no
H12B H17 2.3524 . no
H12B H11C 2.4924 1_554 no
H12C H17A 2.3671 . no
H12D H18F 2.5283 . no
H12D C21A 2.9109 . no
H12D H21F 2.3302 . no
H15 H7A 2.4816 . no
H15 C7 2.7639 . no
H15A H71A 2.5048 . no
H15A C7A 2.7798 . no
H15A H72A 2.5904 . no
H16A O22 2.7295 . no
H16A C18A 3.0627 1_554 no
H16A H21C 2.5510 1_565 no
H16B H20 2.5119 . no
H16B H18A 2.5870 . no
H16C O22A 2.7307 . no
H16D H18D 2.5701 . no
H16D H20A 2.5334 . no
H16D O22A 2.8619 . no
H17 H21A 2.5398 . no
H17 H12B 2.3524 . no
H17 C18A 2.9855 1_554 no
H17 H18F 2.4004 1_554 no
H17A H21D 2.5077 . no
H17A H12C 2.3671 . no
H18A C15 3.0454 . no
H18A C20 3.0727 . no
H18A C16 2.8911 . no
H18A H16B 2.5870 . no
H18A H20 2.5867 . no
H18B H11A 2.3721 . no
H18B C8 3.0136 . no
H18B C11 2.7819 . no
H18C H21C 2.4089 . no
H18C C21 3.0646 . no
H18C C20 2.9040 . no
H18C H20 2.5808 . no
H18C H12A 2.5061 . no
H18D C16A 2.8589 . no
H18D C15A 2.9820 . no
H18D H20A 2.5417 . no
H18D C20A 3.0536 . no
H18D H16D 2.5701 . no
H18E C11A 2.7361 . no
H18E H11C 2.3126 . no
H18E C9A 3.0780 . no
H18E C8A 2.9961 . no
H18F O22 2.8537 1_556 no
H18F H20A 2.4368 . no
H18F H21F 2.4636 . no
H18F H17 2.4004 1_556 no
H18F C20A 2.8266 . no
H18F C21A 3.0729 . no
H18F H12D 2.5283 . no
H19A C11 2.7926 . no
H19A H1A 2.5244 . no
H19A H11A 2.3431 . no
H19A H72A 2.4989 1_545 no
H19B H6A 2.1405 . no
H19B C6 2.7588 . no
H19C H42C 2.0902 . no
H19C H72A 2.5588 1_545 no
H19C C2 2.7584 . no
H19C H2A 2.2084 . no
H19C C42 2.7774 . no
H19D C11A 2.8741 . no
H19D H11C 2.4274 . no
H19D H1C 2.4433 . no
H19E C6A 2.7496 . no
H19E H11B 2.5460 1_566 no
H19E H61A 2.1495 . no
H19F H2C 2.2810 . no
H19F C2A 2.8277 . no
H19F C41A 2.7627 . no
H19F H41E 2.0854 . no
H20 H28A 2.3857 1_545 no
H20 H18C 2.5808 . no
H20 H23A 2.2593 . no
H20 H18A 2.5867 . no
H20 C18 2.8009 . no
H20 H16B 2.5119 . no
H20A H18F 2.4368 . no
H20A C18A 2.7113 . no
H20A H23C 2.2148 . no
H20A H18D 2.5417 . no
H20A C25 3.0850 1_556 no
H20A H16D 2.5334 . no
H21A H17 2.5398 . no
H21B C23 2.7610 . no
H21B H23B 2.2763 . no
H21C C13 2.9752 . no
H21C C18 3.0709 . no
H21C H12A 2.3195 . no
H21C C12 3.0003 . no
H21C H16A 2.5510 1_545 no
H21C H18C 2.4089 . no
H21D H17A 2.5077 . no
H21E H23D 2.3774 . no
H21E C23A 2.7261 . no
H21F H12D 2.3302 . no
H21F H18F 2.4636 . no
H21F C13A 3.0158 . no
H21F C12A 3.0250 . no
H23A H20 2.2593 . no
H23B C21 2.8349 . no
H23B H21B 2.2763 . no
H23B H29 2.5719 . no
H23C H20A 2.2148 . no
H23D H25A 2.3584 . no
H23D C21A 2.9357 . no
H23D H21E 2.3774 . no
H25 O22 2.4166 . no
H25A H23D 2.3584 . no
H26A C27A 3.0368 4_645 no
H27 C28 3.0490 4_654 no
H28A H20 2.3857 1_565 no
H29 H23B 2.5719 . no
H29 C24A 3.0812 4_645 no
H29A O22A 2.6791 . no
H31O H2B 2.4282 . no
H31O H2A 2.3309 . no
H31O O40 2.0071 1_545 no
H31O C42 3.0975 . no
H31O H40A 2.5297 2_746 no
H31O H40A 2.5297 1_545 no
H31O O40 2.0071 2_746 no
H32O H3B 2.3416 2_756 no
H32O C3A 2.6332 2_756 no
H32O O3A 1.9988 2_756 no
H40A H31O 2.5297 2_766 no
H40A H31O 2.5297 1_565 no
H40B C42A 3.00(5) . no
H40B O3 2.15(3) 2_766 no
H40B C3 3.09(6) 2_766 no
H41A H5 2.3173 . no
H41A H3 2.4220 . no
H41B O3 2.5588 . no
H41B H42B 2.4155 . no
H41C H42A 2.5663 . no
H41C H6B 2.1372 . no
H41C C6 2.8087 . no
H41D H3C 2.2728 . no
H41D H42E 2.4242 . no
H41D O3A 2.7201 . no
H41D H41D 2.4828 2_757 no
H41E H2C 2.1998 . no
H41E H19F 2.0854 . no
H41E C19A 2.8483 . no
H41E C2A 2.7696 . no
H41F C6A 2.7857 . no
H41F H61A 2.4572 . no
H41F H42F 2.5494 . no
H41F H2D 2.5869 1_565 no
H42A H6A 2.4715 . no
H42A C6 2.7914 . no
H42A H41C 2.5663 . no
H42B O3 2.7306 . no
H42B H41B 2.4155 . no
H42C C2 2.8177 . no
H42C H2A 2.2713 . no
H42C H19C 2.0902 . no
H42C C19 2.7962 . no
H42D H3B 2.4306 . no
H42D H5A 2.3205 . no
H42E H41D 2.4242 . no
H42E O3A 2.5513 . no
H42F H62A 2.1386 . no
H42F C6A 2.8056 . no
H42F H41F 2.5494 . no
H61A C41A 3.0334 . no
H61A H19E 2.1495 . no
H61A H41F 2.4572 . no
H61A C19A 2.7236 . no
H62A H42F 2.1386 . no
H62A C42A 2.6376 . no
H71A C15A 2.8586 . no
H71A H15A 2.5048 . no
H71A H11D 2.5236 1_565 no
H72A C19 2.7243 1_565 no
H72A H5A 2.5384 . no
H72A H19A 2.4989 1_565 no
H72A H19C 2.5588 1_565 no
H72A H15A 2.5904 . no
H72A C15A 2.9653 . no

loop_
_geom_hbond_atom_site_label_D
_geom_hbond_atom_site_label_H
_geom_hbond_atom_site_label_A
_geom_hbond_site_symmetry_A
_geom_hbond_distance_DH
_geom_hbond_distance_HA
_geom_hbond_distance_DA
_geom_hbond_angle_DHA
_geom_hbond_publ_flag
O3A H3C O3A 2_757 .96 2.01 2.882(3) 150 yes
O3A H3D O3 2_756 .96 2.22 2.816(3) 119 yes
O3 H31O O40 1_545 .96 2.01 2.831(3) 143 yes
O3 H31O O40 2_746 .96 2.01 2.831(3) 143 yes
O3 H32O O3A 2_756 .96 2.00 2.816(3) 142 yes
O40 H40B O3 2_766 .89 2.15 2.831(3) 133 yes
C25 H25 O22 . .9298 2.4166 2.755(5) 101.38 no
C41 H41B O3 . .9613 2.5588 2.944(5) 104.04 no
C42A H42E O3A . .9581 2.5513 2.931(5) 103.74 no

loop_
_geom_torsion_atom_site_label_1
_geom_torsion_atom_site_label_2
_geom_torsion_atom_site_label_3
_geom_torsion_atom_site_label_4
_geom_torsion
_geom_torsion_publ_flag
C23 O22 C20 C17 -159.5(3) no
C23 O22 C20 C21 76.1(4) no
C20 O22 C23 C24 168.3(3) no
C23A O22A C20A C17A -161.7(4) no
C20A O22A C23A C24A 156.2(4) no
C23A O22A C20A C21A 73.6(4) no
C2 C1 C10 C19 -72.6(3) no
C2 C1 C10 C9 170.7(3) no
C10 C1 C2 C3 -56.7(4) no
C2 C1 C10 C5 51.3(3) no
C1 C2 C3 O3 -174.5(3) no
C1 C2 C3 C4 57.9(4) no
O3 C3 C4 C41 63.0(4) no
C2 C3 C4 C5 -53.0(3) no
C2 C3 C4 C42 73.0(3) no
C2 C3 C4 C41 -170.2(3) no
O3 C3 C4 C5 -179.8(3) no
O3 C3 C4 C42 -53.8(4) no
C3 C4 C5 C10 51.9(3) no
C3 C4 C5 C6 -175.5(3) no
C42 C4 C5 C10 -72.0(3) no
C41 C4 C5 C6 -59.7(4) no
C41 C4 C5 C10 167.8(3) no
C42 C4 C5 C6 60.6(4) no
C4 C5 C10 C9 -172.2(2) no
C4 C5 C10 C1 -51.4(3) no
C10 C5 C6 C7 -64.7(3) no
C6 C5 C10 C1 173.8(2) no
C6 C5 C10 C19 -65.9(3) no
C4 C5 C6 C7 159.3(3) no
C6 C5 C10 C9 52.9(3) no
C4 C5 C10 C19 68.9(3) no
C5 C6 C7 C8 43.4(4) no
C6 C7 C8 C14 168.9(3) no
C6 C7 C8 C9 -13.2(5) no
C9 C8 C14 C15 -167.4(3) no
C9 C8 C14 C13 14.5(5) no
C14 C8 C9 C10 -179.1(3) no
C14 C8 C9 C11 -3.9(5) no
C7 C8 C14 C13 -167.6(3) no
C7 C8 C9 C10 3.1(5) no
C7 C8 C14 C15 10.5(5) no
C7 C8 C9 C11 178.3(3) no
C8 C9 C11 C12 20.5(4) no
C11 C9 C10 C19 -74.6(3) no
C8 C9 C10 C1 -141.4(3) no
C11 C9 C10 C1 43.2(4) no
C8 C9 C10 C19 100.8(3) no
C11 C9 C10 C5 161.8(3) no
C10 C9 C11 C12 -164.0(3) no
C8 C9 C10 C5 -22.8(4) no
C9 C11 C12 C13 -46.3(4) no
C11 C12 C13 C14 52.8(4) no
C11 C12 C13 C18 -66.0(4) no
C11 C12 C13 C17 164.9(3) no
C17 C13 C14 C15 21.7(4) no
C18 C13 C14 C8 81.8(4) no
C12 C13 C14 C15 143.0(3) no
C17 C13 C14 C8 -159.8(3) no
C18 C13 C17 C16 85.4(3) no
C18 C13 C17 C20 -42.7(4) no
C12 C13 C14 C8 -38.5(4) no
C12 C13 C17 C20 85.7(4) no
C14 C13 C17 C16 -30.2(3) no
C14 C13 C17 C20 -158.4(3) no
C18 C13 C14 C15 -96.6(3) no
C12 C13 C17 C16 -146.1(3) no
C13 C14 C15 C16 -4.0(4) no
C8 C14 C15 C16 177.7(3) no
C14 C15 C16 C17 -15.9(4) no
C15 C16 C17 C20 160.2(3) no
C15 C16 C17 C13 28.4(3) no
C16 C17 C20 C21 177.5(3) no
C13 C17 C20 O22 179.7(3) no
C13 C17 C20 C21 -58.9(4) no
C16 C17 C20 O22 56.1(3) no
O22 C23 C24 C25 -9.4(5) no
O22 C23 C24 C29 173.0(4) no
C29 C24 C25 C26 -.1(6) no
C25 C24 C29 C28 -.3(7) no
C23 C24 C25 C26 -177.7(4) no
C23 C24 C29 C28 177.4(4) no
C24 C25 C26 C27 .6(7) no
C25 C26 C27 C28 -.7(7) no
C26 C27 C28 C29 .3(8) no
C27 C28 C29 C24 .2(8) no
C2A C1A C10A C9A 168.6(2) no
C2A C1A C10A C19A -74.9(3) no
C10A C1A C2A C3A -57.6(4) no
C2A C1A C10A C5A 50.1(3) no
C1A C2A C3A O3A -172.4(3) no
C1A C2A C3A C4A 60.5(4) no
O3A C3A C4A C42A 61.7(3) no
O3A C3A C4A C41A -55.9(4) no
O3A C3A C4A C5A 178.6(2) no
C2A C3A C4A C5A -54.6(3) no
C2A C3A C4A C41A 70.9(4) no
C2A C3A C4A C42A -171.4(3) no
C42A C4A C5A C6A -60.1(3) no
C3A C4A C5A C10A 51.1(3) no
C41A C4A C5A C6A 60.0(4) no
C42A C4A C5A C10A 167.3(3) no
C3A C4A C5A C6A -176.2(2) no
C41A C4A C5A C10A -72.7(4) no
C4A C5A C10A C19A 72.2(4) no
C6A C5A C10A C1A 175.6(2) no
C4A C5A C6A C7A 160.4(3) no
C6A C5A C10A C19A -62.9(3) no
C10A C5A C6A C7A -63.2(3) no
C4A C5A C10A C9A -169.3(2) no
C4A C5A C10A C1A -49.2(3) no
C6A C5A C10A C9A 55.6(3) no
C5A C6A C7A C8A 39.9(4) no
C6A C7A C8A C14A 172.8(3) no
C6A C7A C8A C9A -11.8(5) no
C7A C8A C9A C11A 179.2(3) no
C14A C8A C9A C11A -5.7(5) no
C9A C8A C14A C13A 15.2(5) no
C7A C8A C9A C10A 6.4(5) no
C7A C8A C14A C15A 6.4(5) no
C7A C8A C14A C13A -169.3(3) no
C9A C8A C14A C15A -169.1(3) no
C14A C8A C9A C10A -178.4(3) no
C8A C9A C10A C5A -28.1(4) no
C10A C9A C11A C12A -164.8(3) no
C8A C9A C10A C19A 95.5(3) no
C8A C9A C10A C1A -146.5(3) no
C8A C9A C11A C12A 22.2(4) no
C11A C9A C10A C1A 40.5(3) no
C11A C9A C10A C5A 159.0(2) no
C11A C9A C10A C19A -77.4(3) no
C9A C11A C12A C13A -47.5(4) no
C11A C12A C13A C18A -64.6(4) no
C11A C12A C13A C14A 53.6(3) no
C11A C12A C13A C17A 166.6(3) no
C18A C13A C14A C8A 81.6(4) no
C18A C13A C14A C15A -94.8(3) no
C12A C13A C14A C8A -38.8(4) no
C12A C13A C14A C15A 144.8(3) no
C14A C13A C17A C16A -29.8(3) no
C17A C13A C14A C8A -161.2(3) no
C17A C13A C14A C15A 22.3(4) no
C18A C13A C17A C20A -42.5(4) no
C12A C13A C17A C16A -146.4(3) no
C18A C13A C17A C16A 84.8(3) no
C14A C13A C17A C20A -157.1(3) no
C12A C13A C17A C20A 86.3(4) no
C8A C14A C15A C16A 178.6(3) no
C13A C14A C15A C16A -5.3(4) no
C14A C15A C16A C17A -14.2(4) no
C15A C16A C17A C20A 157.9(3) no
C15A C16A C17A C13A 27.2(3) no
C16A C17A C20A C21A 174.6(3) no
C16A C17A C20A O22A 52.5(4) no
C13A C17A C20A O22A 175.4(3) no
C13A C17A C20A C21A -62.5(4) no
O22A C23A C24A C29A -51.8(6) no
O22A C23A C24A C25A 127.5(4) no
C25A C24A C29A C28A .3(7) no
C23A C24A C25A C26A -178.9(5) no
C29A C24A C25A C26A .4(7) no
C23A C24A C29A C28A 179.6(5) no
C24A C25A C26A C27A .2(8) no
C25A C26A C27A C28A -1.4(10) no
C26A C27A C28A C29A 2.1(10) no
C27A C28A C29A C24A -1.6(8) no
